data_7003998
loop_
_publ_author_name
'Pritchard, Ruth'
'Barrett, Simon A.'
'Kilner, Colin A.'
'Halcrow, Malcolm A.'

_publ_section_title
;
 The influence of ligand conformation on the thermal spin transitions
 in iron(iii) saltrien complexes
;
_journal_issue 24
_journal_name_full 'Dalton Transactions'
_journal_page_first 3159
_journal_page_last 3168
_journal_paper_doi 10.1039/b801892h
_journal_year 2008
_chemical_formula_moiety 'C20 H24 Fe N4 O2, F6 P'
_chemical_formula_sum 'C20 H24 F6 Fe N4 O2 P'
_chemical_formula_weight 553.25
_chemical_name_common
;(1,8-Bis(salicylaldiminato)-3,6-diazaoctane)iron(iii)
hexafluorophosphate
;
_chemical_name_systematic
;
[1,8-Bis(salicylaldiminato)-3,6-diazaoctane]iron(III)
hexafluorophosphate
;
_space_group_IT_number 14
_symmetry_cell_setting monoclinic
_symmetry_space_group_name_Hall '-P 2ybc'
_symmetry_space_group_name_H-M 'P 1 21/c 1'
_atom_sites_solution_hydrogens geom
_atom_sites_solution_primary direct
_atom_sites_solution_secondary difmap
_audit_creation_method SHELXL-97
_cell_angle_alpha 90.00
_cell_angle_beta 93.033(8)
_cell_angle_gamma 90.00
_cell_formula_units_Z 8
_cell_length_a 9.6187(12)
_cell_length_b 27.768(3)
_cell_length_c 18.009(2)
_cell_measurement_reflns_used 9553
_cell_measurement_temperature 240(2)
_cell_measurement_theta_max 26.50
_cell_measurement_theta_min 1.47
_cell_volume 4803.3(10)
_computing_cell_refinement 'APEX 2 software, Bruker Nonius 2004'
_computing_data_collection 'APEX 2 software, Bruker Nonius 2004'
_computing_data_reduction 'SAINT, Bruker Nonius 2004'
_computing_molecular_graphics 'ORTEX (McArdle, 1995)'
_computing_publication_material 'local program'
_computing_structure_refinement 'SHELXL-97 (Sheldrick, 1997)'
_computing_structure_solution 'SHELXS-97 (Sheldrick, 1990)'
_diffrn_ambient_temperature 240(2)
_diffrn_detector_area_resol_mean '120 microns'
_diffrn_measured_fraction_theta_full 0.960
_diffrn_measured_fraction_theta_max 0.960
_diffrn_measurement_device_type 'Bruker X8 Apex diffractometer'
_diffrn_measurement_method 'Rotation images'
_diffrn_radiation_monochromator graphite
_diffrn_radiation_source 'rotating anode'
_diffrn_radiation_type MoK\a
_diffrn_radiation_wavelength 0.71073
_diffrn_reflns_av_R_equivalents 0.0677
_diffrn_reflns_av_sigmaI/netI 0.0739
_diffrn_reflns_limit_h_max 10
_diffrn_reflns_limit_h_min -11
_diffrn_reflns_limit_k_max 34
_diffrn_reflns_limit_k_min -34
_diffrn_reflns_limit_l_max 19
_diffrn_reflns_limit_l_min -22
_diffrn_reflns_number 48793
_diffrn_reflns_theta_full 26.50
_diffrn_reflns_theta_max 26.50
_diffrn_reflns_theta_min 1.47
_exptl_absorpt_coefficient_mu 0.766
_exptl_absorpt_correction_T_max 1.041
_exptl_absorpt_correction_T_min 0.766
_exptl_absorpt_correction_type multi-scan
_exptl_absorpt_process_details
;
Sheldrick, G. M. (2002). SADABS v. 2.03. University of
G/ottingen, Germany.
;
_exptl_crystal_colour purple
_exptl_crystal_density_diffrn 1.530
_exptl_crystal_density_method 'not measured'
_exptl_crystal_description Plate
_exptl_crystal_F_000 2264
_exptl_crystal_size_max 0.42
_exptl_crystal_size_mid 0.18
_exptl_crystal_size_min 0.01
_refine_diff_density_max 0.561
_refine_diff_density_min -0.521
_refine_diff_density_rms 0.067
_refine_ls_extinction_method none
_refine_ls_goodness_of_fit_ref 0.999
_refine_ls_hydrogen_treatment constr
_refine_ls_matrix_type full
_refine_ls_number_parameters 656
_refine_ls_number_reflns 9553
_refine_ls_number_restraints 108
_refine_ls_restrained_S_all 1.018
_refine_ls_R_factor_all 0.1341
_refine_ls_R_factor_gt 0.0535
_refine_ls_shift/su_max 0.002
_refine_ls_shift/su_mean 0.000
_refine_ls_structure_factor_coef Fsqd
_refine_ls_weighting_details 'calc w=1/[\s^2^(Fo^2^)+(0.0683P)^2^+5.4675P] where P=(Fo^2^+2Fc^2^)/3'
_refine_ls_weighting_scheme calc
_refine_ls_wR_factor_gt 0.1275
_refine_ls_wR_factor_ref 0.1647
_reflns_number_gt 4938
_reflns_number_total 9553
_reflns_threshold_expression >2sigma(I)
_cod_data_source_file b801892h.txt
_cod_data_source_block rp9i
_cod_depositor_comments
;
The following automatic conversions were performed:
'_symmetry_cell_setting' value 'Monoclinic' changed to 'monoclinic'
according to '/home/saulius/struct/CIF-dictionaries/cif_core.dic'
dictionary named 'cif_core.dic' version 2.4.1 from 2010-06-29.

Automatic conversion script
Id: cif_fix_enum 1527 2010-12-29 10:47:43Z saulius 
;
_cod_original_sg_symbol_H-M 'P 21/c'
_cod_database_code 7003998

loop_
_symmetry_equiv_pos_as_xyz
'x, y, z'
'-x, y+1/2, -z+1/2'
'-x, -y, -z'
'x, -y-1/2, z-1/2'

loop_
_atom_site_label
_atom_site_type_symbol
_atom_site_fract_x
_atom_site_fract_y
_atom_site_fract_z
_atom_site_U_iso_or_equiv
_atom_site_adp_type
_atom_site_occupancy
_atom_site_symmetry_multiplicity
_atom_site_calc_flag
_atom_site_refinement_flags
_atom_site_disorder_assembly
_atom_site_disorder_group
Fe1A Fe 0.55815(7) 0.99169(2) 0.24633(4) 0.0436(2) Uani 1 1 d . . .
N2A N 0.4434(4) 0.92843(13) 0.2170(2) 0.0483(10) Uani 1 1 d . . .
C3A C 0.3579(6) 0.9295(2) 0.1456(3) 0.0731(17) Uani 1 1 d . . .
H3A1 H 0.2591 0.9261 0.1552 0.088 Uiso 1 1 calc R . .
H3A2 H 0.3844 0.9027 0.1138 0.088 Uiso 1 1 calc R . .
C4A C 0.3831(7) 0.9777(2) 0.1067(3) 0.0811(18) Uani 1 1 d . . .
H4A1 H 0.4676 0.9757 0.0787 0.097 Uiso 1 1 calc R . .
H4A2 H 0.3045 0.9850 0.0716 0.097 Uiso 1 1 calc R . .
N5A N 0.3986(5) 1.01662(16) 0.1633(3) 0.0659(12) Uani 1 1 d . . .
H5A H 0.4313 1.0438 0.1407 0.079 Uiso 1 1 calc R . .
C6A C 0.2691(7) 1.0294(3) 0.1997(4) 0.095(2) Uani 1 1 d . . .
H6A1 H 0.2157 1.0001 0.2092 0.113 Uiso 1 1 calc R . .
H6A2 H 0.2115 1.0505 0.1671 0.113 Uiso 1 1 calc R . .
C7A C 0.3069(7) 1.0548(2) 0.2722(4) 0.097(2) Uani 1 1 d . . .
H7A1 H 0.3559 1.0849 0.2627 0.117 Uiso 1 1 calc R . .
H7A2 H 0.2225 1.0624 0.2980 0.117 Uiso 1 1 calc R . .
N8A N 0.3986(5) 1.02188(15) 0.3188(3) 0.0688(13) Uani 1 1 d . . .
H8A H 0.3457 0.9971 0.3361 0.083 Uiso 1 1 calc R . .
C9A C 0.4768(7) 1.0453(2) 0.3833(3) 0.085(2) Uani 1 1 d . . .
H9A1 H 0.5210 1.0206 0.4155 0.102 Uiso 1 1 calc R . .
H9A2 H 0.4125 1.0638 0.4126 0.102 Uiso 1 1 calc R . .
C10A C 0.5887(8) 1.0790(2) 0.3537(3) 0.089(2) Uani 1 1 d . . .
H10A H 0.5482 1.1108 0.3434 0.107 Uiso 1 1 calc R . .
H10B H 0.6649 1.0828 0.3916 0.107 Uiso 1 1 calc R . .
N11A N 0.6440(5) 1.05879(13) 0.2845(2) 0.0546(11) Uani 1 1 d . . .
C12A C 0.4253(5) 0.89263(16) 0.2621(3) 0.0487(12) Uani 1 1 d . . .
H12A H 0.3591 0.8693 0.2465 0.058 Uiso 1 1 calc R . .
C13A C 0.4971(5) 0.88528(15) 0.3336(3) 0.0419(11) Uani 1 1 d . . .
C14A C 0.6062(5) 0.91551(15) 0.3628(3) 0.0431(11) Uani 1 1 d . . .
C15A C 0.6745(6) 0.90342(17) 0.4314(3) 0.0581(14) Uani 1 1 d . . .
H15A H 0.7506 0.9220 0.4498 0.070 Uiso 1 1 calc R . .
C16A C 0.6301(6) 0.86410(19) 0.4725(3) 0.0649(15) Uani 1 1 d . . .
H16A H 0.6756 0.8570 0.5187 0.078 Uiso 1 1 calc R . .
C17A C 0.5202(6) 0.83533(19) 0.4463(3) 0.0673(16) Uani 1 1 d . . .
H17A H 0.4890 0.8097 0.4751 0.081 Uiso 1 1 calc R . .
C18A C 0.4573(5) 0.84514(17) 0.3771(3) 0.0592(14) Uani 1 1 d . . .
H18A H 0.3861 0.8247 0.3581 0.071 Uiso 1 1 calc R . .
O19A O 0.6473(3) 0.95442(10) 0.32570(18) 0.0534(9) Uani 1 1 d . . .
C20A C 0.7329(5) 1.08433(16) 0.2501(3) 0.0497(12) Uani 1 1 d . . .
H20A H 0.7572 1.1143 0.2712 0.060 Uiso 1 1 calc R . .
C21A C 0.7992(5) 1.07136(15) 0.1822(3) 0.0444(11) Uani 1 1 d . . .
C22A C 0.7754(4) 1.02629(16) 0.1452(3) 0.0436(11) Uani 1 1 d . . .
C23A C 0.8404(5) 1.01804(18) 0.0780(3) 0.0585(14) Uani 1 1 d . . .
H23A H 0.8261 0.9885 0.0532 0.070 Uiso 1 1 calc R . .
C24A C 0.9255(6) 1.0527(2) 0.0473(3) 0.0715(16) Uani 1 1 d . . .
H24A H 0.9660 1.0468 0.0018 0.086 Uiso 1 1 calc R . .
C25A C 0.9504(6) 1.09642(19) 0.0844(4) 0.0715(16) Uani 1 1 d . . .
H25A H 1.0093 1.1196 0.0645 0.086 Uiso 1 1 calc R . .
C26A C 0.8883(5) 1.10540(18) 0.1502(3) 0.0596(14) Uani 1 1 d . . .
H26A H 0.9053 1.1349 0.1746 0.072 Uiso 1 1 calc R . .
O27A O 0.6965(3) 0.99174(10) 0.17303(18) 0.0518(8) Uani 1 1 d . . .
Fe1B Fe 0.04893(7) 0.81295(2) 0.29543(4) 0.0444(2) Uani 1 1 d . . .
N2B N -0.0596(4) 0.87372(15) 0.2488(3) 0.0645(12) Uani 1 1 d . . .
C3B C -0.1493(9) 0.8618(3) 0.1826(5) 0.126(3) Uani 1 1 d . . .
H3B1 H -0.2299 0.8834 0.1804 0.151 Uiso 1 1 calc R . .
H3B2 H -0.0973 0.8674 0.1381 0.151 Uiso 1 1 calc R . .
C4B C -0.1951(11) 0.8159(3) 0.1819(6) 0.170(5) Uani 1 1 d . . .
H4B1 H -0.1956 0.8045 0.1303 0.204 Uiso 1 1 calc R . .
H4B2 H -0.2922 0.8164 0.1958 0.204 Uiso 1 1 calc R . .
N5B N -0.1223(5) 0.77945(16) 0.2284(3) 0.0716(13) Uani 1 1 d . . .
H5B H -0.0833 0.7578 0.1969 0.086 Uiso 1 1 calc R . .
C6B C -0.2159(6) 0.7516(2) 0.2766(4) 0.090(2) Uani 1 1 d . . .
H6B1 H -0.1786 0.7191 0.2846 0.108 Uiso 1 1 calc R . .
H6B2 H -0.3086 0.7488 0.2517 0.108 Uiso 1 1 calc R . .
C7B C -0.2271(6) 0.7766(2) 0.3508(4) 0.088(2) Uani 1 1 d . . .
H7B1 H -0.2763 0.8073 0.3438 0.105 Uiso 1 1 calc R . .
H7B2 H -0.2796 0.7564 0.3841 0.105 Uiso 1 1 calc R . .
N8B N -0.0846(4) 0.78513(15) 0.3838(3) 0.0613(12) Uani 1 1 d . . .
H8B H -0.0904 0.8088 0.4192 0.074 Uiso 1 1 calc R . .
C9B C -0.0220(6) 0.74131(19) 0.4215(3) 0.0724(16) Uani 1 1 d . . .
H9B1 H -0.0516 0.7393 0.4726 0.087 Uiso 1 1 calc R . .
H9B2 H -0.0538 0.7122 0.3949 0.087 Uiso 1 1 calc R . .
C10B C 0.1335(6) 0.74469(19) 0.4218(3) 0.0637(15) Uani 1 1 d . . .
H10C H 0.1672 0.7702 0.4559 0.076 Uiso 1 1 calc R . .
H10D H 0.1758 0.7141 0.4383 0.076 Uiso 1 1 calc R . .
N11B N 0.1717(4) 0.75589(13) 0.3442(2) 0.0476(10) Uani 1 1 d . . .
C12B C -0.0536(5) 0.91826(18) 0.2716(3) 0.0625(15) Uani 1 1 d . . .
H12B H -0.1078 0.9410 0.2442 0.075 Uiso 1 1 calc R . .
C13B C 0.0294(5) 0.93573(16) 0.3353(3) 0.0464(12) Uani 1 1 d . . .
C14B C 0.1176(5) 0.90529(15) 0.3792(3) 0.0462(12) Uani 1 1 d . . .
C15B C 0.1934(5) 0.92551(17) 0.4410(3) 0.0573(14) Uani 1 1 d . . .
H15B H 0.2544 0.9059 0.4702 0.069 Uiso 1 1 calc R . .
C16B C 0.1796(6) 0.97375(18) 0.4594(3) 0.0650(15) Uani 1 1 d . . .
H16B H 0.2299 0.9862 0.5012 0.078 Uiso 1 1 calc R . .
C17B C 0.0922(6) 1.00378(18) 0.4166(3) 0.0676(16) Uani 1 1 d . . .
H17B H 0.0832 1.0364 0.4292 0.081 Uiso 1 1 calc R . .
C18B C 0.0187(6) 0.98501(17) 0.3554(3) 0.0618(15) Uani 1 1 d . . .
H18B H -0.0399 1.0054 0.3262 0.074 Uiso 1 1 calc R . .
O19B O 0.1328(3) 0.85852(10) 0.36461(19) 0.0540(9) Uani 1 1 d . . .
C20B C 0.2699(5) 0.73202(16) 0.3146(3) 0.0467(12) Uani 1 1 d . . .
H20B H 0.3113 0.7069 0.3428 0.056 Uiso 1 1 calc R . .
C21B C 0.3221(5) 0.74066(15) 0.2413(3) 0.0444(11) Uani 1 1 d . . .
C22B C 0.2703(5) 0.77849(16) 0.1932(3) 0.0460(12) Uani 1 1 d . . .
C23B C 0.3315(6) 0.78529(18) 0.1243(3) 0.0594(14) Uani 1 1 d . . .
H23B H 0.2997 0.8104 0.0928 0.071 Uiso 1 1 calc R . .
C24B C 0.4381(6) 0.7554(2) 0.1025(3) 0.0685(16) Uani 1 1 d . . .
H24B H 0.4769 0.7605 0.0564 0.082 Uiso 1 1 calc R . .
C25B C 0.4880(5) 0.7182(2) 0.1484(3) 0.0659(16) Uani 1 1 d . . .
H25B H 0.5600 0.6981 0.1332 0.079 Uiso 1 1 calc R . .
C26B C 0.4312(5) 0.71068(18) 0.2165(3) 0.0574(14) Uani 1 1 d . . .
H26B H 0.4651 0.6854 0.2471 0.069 Uiso 1 1 calc R . .
O27B O 0.1707(3) 0.80878(11) 0.21359(19) 0.0545(8) Uani 1 1 d . . .
P29A P -0.0185(10) 0.6619(3) 0.1206(5) 0.053(4) Uiso 0.34 1 d PD A 1
F30A F -0.1706(8) 0.6564(4) 0.1447(5) 0.056(3) Uiso 0.34 1 d PD A 1
F31A F -0.0453(14) 0.7156(3) 0.0880(5) 0.056(3) Uiso 0.34 1 d PD A 1
F32A F 0.1472(10) 0.6658(5) 0.0881(7) 0.065(4) Uiso 0.34 1 d PD A 1
F33A F 0.0168(12) 0.6078(3) 0.1526(6) 0.059(3) Uiso 0.34 1 d PD A 1
F34A F -0.0613(14) 0.6369(5) 0.0402(6) 0.080(5) Uiso 0.34 1 d PD A 1
F35A F 0.0507(11) 0.6834(3) 0.1931(5) 0.045(3) Uiso 0.34 1 d PD A 1
P29B P -0.0207(12) 0.6612(4) 0.1106(7) 0.079(6) Uiso 0.33 1 d PD B 2
F30B F 0.0598(10) 0.6106(3) 0.1234(6) 0.064(3) Uiso 0.33 1 d PD B 2
F31B F -0.1120(12) 0.7096(4) 0.0936(6) 0.082(4) Uiso 0.33 1 d PD B 2
F32B F -0.1633(11) 0.6359(5) 0.1319(7) 0.103(5) Uiso 0.33 1 d PD B 2
F33B F 0.1198(13) 0.6858(5) 0.0854(9) 0.131(6) Uiso 0.33 1 d PD B 2
F34B F -0.0565(16) 0.6451(6) 0.0247(7) 0.068(6) Uiso 0.33 1 d PD B 2
F35B F 0.010(2) 0.6777(7) 0.1960(8) 0.142(12) Uiso 0.33 1 d PD B 2
P29C P 0.0000(7) 0.6655(2) 0.1093(4) 0.041(2) Uiso 0.33 1 d PD C 3
F30C F -0.1669(9) 0.6748(4) 0.1252(6) 0.078(4) Uiso 0.33 1 d PD C 3
F31C F 0.0127(12) 0.7229(3) 0.0940(6) 0.075(4) Uiso 0.33 1 d PD C 3
F32C F 0.1585(10) 0.6583(4) 0.1088(7) 0.083(5) Uiso 0.33 1 d PD C 3
F33C F -0.0186(13) 0.6104(3) 0.1342(7) 0.078(4) Uiso 0.33 1 d PD C 3
F34C F -0.0333(11) 0.6563(4) 0.0242(5) 0.061(4) Uiso 0.33 1 d PD C 3
F35C F 0.0152(14) 0.6796(4) 0.2028(5) 0.047(4) Uiso 0.33 1 d PD C 3
P36A P 0.3831(7) 1.1394(2) 0.0518(4) 0.053(2) Uiso 0.34 1 d PD D 1
F37A F 0.4672(13) 1.1906(4) 0.0644(7) 0.067(4) Uiso 0.34 1 d PD D 1
F38A F 0.5163(11) 1.1116(4) 0.0925(8) 0.112(4) Uiso 0.34 1 d PD D 1
F39A F 0.3131(13) 1.0887(3) 0.0352(5) 0.058(3) Uiso 0.34 1 d PD D 1
F40A F 0.2589(9) 1.1664(3) 0.0098(5) 0.069(3) Uiso 0.34 1 d PD D 1
F41A F 0.4681(14) 1.1367(4) -0.0259(7) 0.103(5) Uiso 0.34 1 d PD D 1
F42A F 0.3050(12) 1.1442(4) 0.1265(6) 0.082(3) Uiso 0.34 1 d PD D 1
P36B P 0.4215(8) 1.1422(2) 0.0559(4) 0.057(2) Uiso 0.33 1 d PD E 2
F37B F 0.5711(11) 1.1381(4) 0.0220(7) 0.109(4) Uiso 0.33 1 d PD E 2
F38B F 0.3956(15) 1.0847(3) 0.0313(6) 0.102(4) Uiso 0.33 1 d PD E 2
F39B F 0.4887(10) 1.1244(3) 0.1341(5) 0.059(2) Uiso 0.33 1 d PD E 2
F40B F 0.4425(14) 1.1961(4) 0.0798(8) 0.099(6) Uiso 0.33 1 d PD E 2
F41B F 0.3562(15) 1.1582(5) -0.0256(7) 0.135(5) Uiso 0.33 1 d PD E 2
F42B F 0.2689(13) 1.1428(6) 0.0874(9) 0.160(7) Uiso 0.33 1 d PD E 2
P36C P 0.4161(8) 1.1339(2) 0.0367(3) 0.0528(18) Uiso 0.33 1 d PD F 3
F37C F 0.5442(13) 1.1692(5) 0.0475(7) 0.120(4) Uiso 0.33 1 d PD F 3
F38C F 0.5120(10) 1.0882(3) 0.0429(6) 0.081(3) Uiso 0.33 1 d PD F 3
F39C F 0.4032(15) 1.1314(4) 0.1306(5) 0.091(3) Uiso 0.33 1 d PD F 3
F40C F 0.3077(14) 1.1796(5) 0.0352(8) 0.142(6) Uiso 0.33 1 d PD F 3
F41C F 0.2804(13) 1.0992(5) 0.0330(9) 0.135(9) Uiso 0.33 1 d PD F 3
F42C F 0.4175(11) 1.1371(3) -0.0494(5) 0.057(3) Uiso 0.33 1 d PD F 3

loop_
_atom_site_aniso_label
_atom_site_aniso_U_11
_atom_site_aniso_U_22
_atom_site_aniso_U_33
_atom_site_aniso_U_23
_atom_site_aniso_U_13
_atom_site_aniso_U_12
Fe1A 0.0512(4) 0.0305(3) 0.0490(4) 0.0028(3) 0.0025(3) -0.0020(3)
N2A 0.048(2) 0.044(2) 0.052(2) 0.0017(19) -0.008(2) -0.0036(18)
C3A 0.075(4) 0.078(4) 0.063(4) 0.003(3) -0.024(3) -0.015(3)
C4A 0.091(5) 0.088(4) 0.062(4) 0.018(3) -0.024(3) -0.010(4)
N5A 0.069(3) 0.058(3) 0.071(3) 0.021(2) 0.002(3) 0.008(2)
C6A 0.069(4) 0.098(5) 0.117(6) 0.037(5) 0.010(4) 0.034(4)
C7A 0.094(5) 0.075(4) 0.128(6) 0.031(4) 0.051(5) 0.044(4)
N8A 0.083(3) 0.048(3) 0.078(3) 0.010(2) 0.031(3) 0.002(2)
C9A 0.129(6) 0.056(3) 0.073(4) -0.014(3) 0.045(4) -0.012(4)
C10A 0.146(6) 0.055(3) 0.071(4) -0.020(3) 0.044(4) -0.024(4)
N11A 0.081(3) 0.034(2) 0.050(2) -0.0018(18) 0.012(2) -0.007(2)
C12A 0.044(3) 0.038(3) 0.063(3) 0.002(2) -0.005(3) -0.009(2)
C13A 0.040(3) 0.034(2) 0.052(3) 0.003(2) 0.000(2) 0.003(2)
C14A 0.049(3) 0.030(2) 0.050(3) 0.002(2) -0.005(2) 0.004(2)
C15A 0.070(4) 0.045(3) 0.058(3) -0.005(2) -0.015(3) 0.001(3)
C16A 0.085(4) 0.055(3) 0.055(3) 0.010(3) -0.005(3) 0.014(3)
C17A 0.070(4) 0.055(3) 0.077(4) 0.030(3) 0.010(3) 0.004(3)
C18A 0.047(3) 0.045(3) 0.086(4) 0.015(3) 0.004(3) -0.002(2)
O19A 0.060(2) 0.0380(17) 0.061(2) 0.0063(15) -0.0128(17) -0.0158(15)
C20A 0.057(3) 0.034(2) 0.058(3) -0.002(2) -0.007(3) -0.003(2)
C21A 0.041(3) 0.040(3) 0.051(3) 0.002(2) -0.006(2) -0.004(2)
C22A 0.033(2) 0.043(3) 0.055(3) 0.002(2) -0.001(2) 0.003(2)
C23A 0.058(3) 0.052(3) 0.067(4) -0.009(3) 0.014(3) 0.002(3)
C24A 0.069(4) 0.070(4) 0.078(4) 0.001(3) 0.028(3) -0.003(3)
C25A 0.059(4) 0.054(3) 0.104(5) 0.006(3) 0.028(3) -0.009(3)
C26A 0.048(3) 0.046(3) 0.086(4) 0.001(3) 0.008(3) -0.007(2)
O27A 0.057(2) 0.0360(16) 0.063(2) -0.0062(15) 0.0126(17) -0.0060(15)
Fe1B 0.0374(4) 0.0340(3) 0.0613(5) -0.0071(3) -0.0001(3) 0.0010(3)
N2B 0.062(3) 0.052(3) 0.076(3) -0.011(2) -0.023(3) 0.012(2)
C3B 0.146(7) 0.082(5) 0.140(7) -0.020(5) -0.087(6) 0.015(5)
C4B 0.208(10) 0.094(6) 0.191(10) 0.026(6) -0.151(9) -0.042(6)
N5B 0.064(3) 0.058(3) 0.091(4) -0.024(3) -0.009(3) -0.009(2)
C6B 0.054(4) 0.091(5) 0.124(6) -0.023(4) -0.009(4) -0.026(3)
C7B 0.055(4) 0.084(4) 0.125(6) -0.009(4) 0.023(4) -0.007(3)
N8B 0.054(3) 0.050(3) 0.082(3) -0.016(2) 0.020(2) -0.005(2)
C9B 0.086(4) 0.057(3) 0.076(4) 0.001(3) 0.021(3) -0.006(3)
C10B 0.086(4) 0.053(3) 0.053(3) 0.004(2) 0.012(3) 0.006(3)
N11B 0.056(2) 0.040(2) 0.047(2) -0.0041(18) 0.002(2) -0.0014(19)
C12B 0.056(3) 0.048(3) 0.083(4) 0.007(3) -0.005(3) 0.018(3)
C13B 0.041(3) 0.037(2) 0.061(3) -0.003(2) 0.004(2) 0.006(2)
C14B 0.042(3) 0.034(2) 0.063(3) -0.004(2) 0.007(2) -0.003(2)
C15B 0.062(3) 0.044(3) 0.066(4) -0.003(2) -0.004(3) 0.002(2)
C16B 0.079(4) 0.041(3) 0.075(4) -0.018(3) 0.007(3) -0.004(3)
C17B 0.078(4) 0.035(3) 0.091(4) -0.014(3) 0.017(3) 0.001(3)
C18B 0.067(4) 0.036(3) 0.083(4) 0.004(3) 0.013(3) 0.012(2)
O19B 0.054(2) 0.0337(17) 0.072(2) -0.0087(15) -0.0132(18) 0.0067(15)
C20B 0.047(3) 0.034(2) 0.059(3) -0.003(2) -0.005(2) 0.003(2)
C21B 0.038(3) 0.040(3) 0.055(3) -0.013(2) -0.001(2) -0.008(2)
C22B 0.037(3) 0.043(3) 0.057(3) -0.009(2) 0.001(2) -0.009(2)
C23B 0.064(4) 0.051(3) 0.064(4) -0.008(3) 0.013(3) -0.009(3)
C24B 0.078(4) 0.061(4) 0.068(4) -0.019(3) 0.023(3) -0.022(3)
C25B 0.048(3) 0.060(4) 0.092(5) -0.031(3) 0.017(3) -0.008(3)
C26B 0.044(3) 0.049(3) 0.078(4) -0.015(3) 0.000(3) 0.002(2)
O27B 0.050(2) 0.0474(19) 0.066(2) 0.0032(16) 0.0064(17) 0.0077(16)

loop_
_atom_type_symbol
_atom_type_description
_atom_type_scat_dispersion_real
_atom_type_scat_dispersion_imag
_atom_type_scat_source
C C 0.0033 0.0016 'International Tables Vol C Tables 4.2.6.8 and 6.1.1.4'
H H 0.0000 0.0000 'International Tables Vol C Tables 4.2.6.8 and 6.1.1.4'
N N 0.0061 0.0033 'International Tables Vol C Tables 4.2.6.8 and 6.1.1.4'
O O 0.0106 0.0060 'International Tables Vol C Tables 4.2.6.8 and 6.1.1.4'
Fe Fe 0.3463 0.8444 'International Tables Vol C Tables 4.2.6.8 and 6.1.1.4'
P P 0.1023 0.0942 'International Tables Vol C Tables 4.2.6.8 and 6.1.1.4'
F F 0.0171 0.0103 'International Tables Vol C Tables 4.2.6.8 and 6.1.1.4'

loop_
_geom_angle_atom_site_label_1
_geom_angle_atom_site_label_2
_geom_angle_atom_site_label_3
_geom_angle
_geom_angle_site_symmetry_1
_geom_angle_site_symmetry_3
_geom_angle_publ_flag
O27A Fe1A O19A 102.25(15) . . ?
O27A Fe1A N2A 101.50(14) . . ?
O19A Fe1A N2A 86.86(13) . . ?
O27A Fe1A N11A 87.17(15) . . ?
O19A Fe1A N11A 94.61(14) . . ?
N2A Fe1A N11A 170.72(16) . . ?
O27A Fe1A N5A 90.95(16) . . ?
O19A Fe1A N5A 160.15(15) . . ?
N2A Fe1A N5A 75.91(16) . . ?
N11A Fe1A N5A 100.86(17) . . ?
O27A Fe1A N8A 157.51(14) . . ?
O19A Fe1A N8A 93.49(16) . . ?
N2A Fe1A N8A 95.25(16) . . ?
N11A Fe1A N8A 75.52(17) . . ?
N5A Fe1A N8A 78.60(18) . . ?
C12A N2A C3A 117.9(4) . . ?
C12A N2A Fe1A 124.2(3) . . ?
C3A N2A Fe1A 117.0(3) . . ?
N2A C3A C4A 108.5(4) . . ?
N5A C4A C3A 109.4(5) . . ?
C6A N5A C4A 114.9(5) . . ?
C6A N5A Fe1A 110.3(4) . . ?
C4A N5A Fe1A 106.2(3) . . ?
N5A C6A C7A 108.9(5) . . ?
N8A C7A C6A 107.9(5) . . ?
C7A N8A C9A 115.3(5) . . ?
C7A N8A Fe1A 107.7(3) . . ?
C9A N8A Fe1A 106.5(3) . . ?
N8A C9A C10A 109.1(5) . . ?
N11A C10A C9A 110.3(4) . . ?
C20A N11A C10A 117.9(4) . . ?
C20A N11A Fe1A 125.3(3) . . ?
C10A N11A Fe1A 116.6(3) . . ?
N2A C12A C13A 126.2(4) . . ?
C14A C13A C18A 118.1(4) . . ?
C14A C13A C12A 123.8(4) . . ?
C18A C13A C12A 118.1(4) . . ?
O19A C14A C15A 119.5(4) . . ?
O19A C14A C13A 121.5(4) . . ?
C15A C14A C13A 119.0(4) . . ?
C16A C15A C14A 120.6(5) . . ?
C17A C16A C15A 121.2(5) . . ?
C18A C17A C16A 118.8(5) . . ?
C17A C18A C13A 122.1(5) . . ?
C14A O19A Fe1A 132.1(3) . . ?
N11A C20A C21A 126.7(4) . . ?
C26A C21A C22A 118.6(5) . . ?
C26A C21A C20A 118.5(4) . . ?
C22A C21A C20A 122.8(4) . . ?
O27A C22A C23A 119.4(4) . . ?
O27A C22A C21A 122.2(4) . . ?
C23A C22A C21A 118.3(4) . . ?
C24A C23A C22A 121.5(5) . . ?
C23A C24A C25A 119.9(5) . . ?
C26A C25A C24A 119.8(5) . . ?
C25A C26A C21A 121.8(5) . . ?
C22A O27A Fe1A 133.2(3) . . ?
O19B Fe1B O27B 106.43(15) . . ?
O19B Fe1B N2B 85.08(14) . . ?
O27B Fe1B N2B 92.94(16) . . ?
O19B Fe1B N11B 91.00(13) . . ?
O27B Fe1B N11B 85.71(14) . . ?
N2B Fe1B N11B 175.32(16) . . ?
O19B Fe1B N5B 155.71(16) . . ?
O27B Fe1B N5B 91.28(17) . . ?
N2B Fe1B N5B 77.39(17) . . ?
N11B Fe1B N5B 107.10(16) . . ?
O19B Fe1B N8B 90.18(15) . . ?
O27B Fe1B N8B 156.35(14) . . ?
N2B Fe1B N8B 105.41(17) . . ?
N11B Fe1B N8B 77.10(15) . . ?
N5B Fe1B N8B 78.63(18) . . ?
C12B N2B C3B 118.9(5) . . ?
C12B N2B Fe1B 127.9(4) . . ?
C3B N2B Fe1B 113.2(4) . . ?
C4B C3B N2B 113.5(6) . . ?
C3B C4B N5B 120.0(6) . . ?
C4B N5B C6B 113.8(6) . . ?
C4B N5B Fe1B 110.1(4) . . ?
C6B N5B Fe1B 110.8(4) . . ?
N5B C6B C7B 110.4(5) . . ?
N8B C7B C6B 108.6(5) . . ?
C7B N8B C9B 113.0(4) . . ?
C7B N8B Fe1B 108.8(4) . . ?
C9B N8B Fe1B 111.7(3) . . ?
C10B C9B N8B 109.1(4) . . ?
N11B C10B C9B 107.7(4) . . ?
C20B N11B C10B 120.0(4) . . ?
C20B N11B Fe1B 127.6(3) . . ?
C10B N11B Fe1B 112.4(3) . . ?
N2B C12B C13B 125.5(5) . . ?
C14B C13B C18B 119.0(5) . . ?
C14B C13B C12B 122.3(4) . . ?
C18B C13B C12B 118.7(4) . . ?
O19B C14B C13B 122.8(4) . . ?
O19B C14B C15B 118.9(4) . . ?
C13B C14B C15B 118.2(4) . . ?
C16B C15B C14B 121.3(5) . . ?
C17B C16B C15B 120.7(5) . . ?
C18B C17B C16B 119.1(5) . . ?
C17B C18B C13B 121.8(5) . . ?
C14B O19B Fe1B 136.1(3) . . ?
N11B C20B C21B 125.8(4) . . ?
C26B C21B C22B 118.4(5) . . ?
C26B C21B C20B 118.8(4) . . ?
C22B C21B C20B 122.8(4) . . ?
O27B C22B C23B 119.6(4) . . ?
O27B C22B C21B 121.7(4) . . ?
C23B C22B C21B 118.7(4) . . ?
C24B C23B C22B 121.0(5) . . ?
C23B C24B C25B 120.7(5) . . ?
C26B C25B C24B 119.8(5) . . ?
C25B C26B C21B 121.3(5) . . ?
C22B O27B Fe1B 135.8(3) . . ?
F35A P29A F30A 99.8(7) . . ?
F35A P29A F31A 90.2(6) . . ?
F30A P29A F31A 93.3(7) . . ?
F35A P29A F34A 169.2(8) . . ?
F30A P29A F34A 90.5(7) . . ?
F31A P29A F34A 92.4(7) . . ?
F35A P29A F33A 89.2(6) . . ?
F30A P29A F33A 89.5(7) . . ?
F31A P29A F33A 177.1(9) . . ?
F34A P29A F33A 87.7(7) . . ?
F35A P29A F32A 84.2(7) . . ?
F30A P29A F32A 176.0(8) . . ?
F31A P29A F32A 87.3(7) . . ?
F34A P29A F32A 85.4(7) . . ?
F33A P29A F32A 89.9(7) . . ?
F33B P29B F32B 177.3(10) . . ?
F33B P29B F30B 90.3(8) . . ?
F32B P29B F30B 89.7(8) . . ?
F33B P29B F35B 92.1(9) . . ?
F32B P29B F35B 90.6(9) . . ?
F30B P29B F35B 92.8(9) . . ?
F33B P29B F31B 92.8(8) . . ?
F32B P29B F31B 87.0(8) . . ?
F30B P29B F31B 175.1(9) . . ?
F35B P29B F31B 90.8(9) . . ?
F33B P29B F34B 89.2(9) . . ?
F32B P29B F34B 88.1(8) . . ?
F30B P29B F34B 88.4(8) . . ?
F35B P29B F34B 178.2(11) . . ?
F31B P29B F34B 87.9(8) . . ?
F32C P29C F34C 97.2(7) . . ?
F32C P29C F33C 90.1(7) . . ?
F34C P29C F33C 95.6(7) . . ?
F32C P29C F31C 92.5(7) . . ?
F34C P29C F31C 90.5(6) . . ?
F33C P29C F31C 173.1(8) . . ?
F32C P29C F30C 170.3(8) . . ?
F34C P29C F30C 92.6(6) . . ?
F33C P29C F30C 88.7(6) . . ?
F31C P29C F30C 87.7(6) . . ?
F32C P29C F35C 90.1(7) . . ?
F34C P29C F35C 172.3(7) . . ?
F33C P29C F35C 87.0(6) . . ?
F31C P29C F35C 86.6(6) . . ?
F30C P29C F35C 80.2(6) . . ?
F40A P36A F42A 89.2(6) . . ?
F40A P36A F39A 91.6(7) . . ?
F42A P36A F39A 91.0(6) . . ?
F40A P36A F38A 177.6(7) . . ?
F42A P36A F38A 93.1(7) . . ?
F39A P36A F38A 88.8(6) . . ?
F40A P36A F37A 90.6(6) . . ?
F42A P36A F37A 93.6(7) . . ?
F39A P36A F37A 174.9(8) . . ?
F38A P36A F37A 88.8(6) . . ?
F40A P36A F41A 90.7(6) . . ?
F42A P36A F41A 177.6(7) . . ?
F39A P36A F41A 91.3(6) . . ?
F38A P36A F41A 86.9(7) . . ?
F37A P36A F41A 84.0(6) . . ?
F40B P36B F37B 93.9(7) . . ?
F40B P36B F39B 90.8(6) . . ?
F37B P36B F39B 89.1(6) . . ?
F40B P36B F42B 90.1(8) . . ?
F37B P36B F42B 176.0(8) . . ?
F39B P36B F42B 91.5(7) . . ?
F40B P36B F41B 91.5(7) . . ?
F37B P36B F41B 89.3(7) . . ?
F39B P36B F41B 177.3(8) . . ?
F42B P36B F41B 90.0(8) . . ?
F40B P36B F38B 178.7(9) . . ?
F37B P36B F38B 87.4(7) . . ?
F39B P36B F38B 89.1(6) . . ?
F42B P36B F38B 88.7(7) . . ?
F41B P36B F38B 88.6(7) . . ?
F42C P36C F38C 94.7(6) . . ?
F42C P36C F37C 92.3(6) . . ?
F38C P36C F37C 92.4(7) . . ?
F42C P36C F41C 92.5(7) . . ?
F38C P36C F41C 89.5(7) . . ?
F37C P36C F41C 174.8(8) . . ?
F42C P36C F40C 88.8(6) . . ?
F38C P36C F40C 175.3(8) . . ?
F37C P36C F40C 90.7(7) . . ?
F41C P36C F40C 87.1(7) . . ?
F42C P36C F39C 176.2(8) . . ?
F38C P36C F39C 88.2(6) . . ?
F37C P36C F39C 90.1(6) . . ?
F41C P36C F39C 85.1(7) . . ?
F40C P36C F39C 88.2(7) . . ?

loop_
_geom_bond_atom_site_label_1
_geom_bond_atom_site_label_2
_geom_bond_distance
_geom_bond_site_symmetry_2
_geom_bond_publ_flag
Fe1A O27A 1.924(3) . ?
Fe1A O19A 1.929(3) . ?
Fe1A N2A 2.126(4) . ?
Fe1A N11A 2.137(4) . ?
Fe1A N5A 2.197(4) . ?
Fe1A N8A 2.230(4) . ?
N2A C12A 1.300(6) . ?
N2A C3A 1.489(6) . ?
C3A C4A 1.538(8) . ?
C4A N5A 1.487(7) . ?
N5A C6A 1.481(7) . ?
C6A C7A 1.512(9) . ?
C7A N8A 1.496(7) . ?
N8A C9A 1.498(7) . ?
C9A C10A 1.542(8) . ?
C10A N11A 1.490(6) . ?
N11A C20A 1.294(6) . ?
C12A C13A 1.443(6) . ?
C13A C14A 1.423(6) . ?
C13A C18A 1.427(6) . ?
C14A O19A 1.341(5) . ?
C14A C15A 1.409(6) . ?
C15A C16A 1.398(7) . ?
C16A C17A 1.388(8) . ?
C17A C18A 1.383(7) . ?
C20A C21A 1.454(7) . ?
C21A C26A 1.418(6) . ?
C21A C22A 1.431(6) . ?
C22A O27A 1.337(5) . ?
C22A C23A 1.410(7) . ?
C23A C24A 1.397(7) . ?
C24A C25A 1.399(8) . ?
C25A C26A 1.378(7) . ?
Fe1B O19B 1.923(3) . ?
Fe1B O27B 1.934(3) . ?
Fe1B N2B 2.133(4) . ?
Fe1B N11B 2.138(4) . ?
Fe1B N5B 2.197(4) . ?
Fe1B N8B 2.236(4) . ?
N2B C12B 1.303(6) . ?
N2B C3B 1.472(7) . ?
C3B C4B 1.349(9) . ?
C4B N5B 1.466(8) . ?
N5B C6B 1.499(8) . ?
C6B C7B 1.515(9) . ?
C7B N8B 1.484(7) . ?
N8B C9B 1.503(7) . ?
C9B C10B 1.498(7) . ?
C10B N11B 1.496(6) . ?
N11B C20B 1.292(6) . ?
C12B C13B 1.447(7) . ?
C13B C14B 1.410(6) . ?
C13B C18B 1.420(6) . ?
C14B O19B 1.335(5) . ?
C14B C15B 1.414(7) . ?
C15B C16B 1.388(7) . ?
C16B C17B 1.388(8) . ?
C17B C18B 1.380(8) . ?
C20B C21B 1.456(7) . ?
C21B C26B 1.430(6) . ?
C21B C22B 1.435(6) . ?
C22B O27B 1.340(5) . ?
C22B C23B 1.413(7) . ?
C23B C24B 1.391(7) . ?
C24B C25B 1.394(8) . ?
C25B C26B 1.384(7) . ?
P29A F35A 1.554(11) . ?
P29A F30A 1.555(11) . ?
P29A F31A 1.618(10) . ?
P29A F34A 1.637(12) . ?
P29A F33A 1.639(11) . ?
P29A F32A 1.730(12) . ?
P29B F33B 1.602(14) . ?
P29B F32B 1.606(13) . ?
P29B F30B 1.614(12) . ?
P29B F35B 1.616(14) . ?
P29B F31B 1.626(12) . ?
P29B F34B 1.629(13) . ?
P29C F32C 1.538(11) . ?
P29C F34C 1.570(10) . ?
P29C F33C 1.608(11) . ?
P29C F31C 1.623(10) . ?
P29C F30C 1.665(10) . ?
P29C F35C 1.727(10) . ?
P36A F40A 1.570(10) . ?
P36A F42A 1.581(10) . ?
P36A F39A 1.583(10) . ?
P36A F38A 1.635(11) . ?
P36A F37A 1.646(10) . ?
P36A F41A 1.659(11) . ?
P36B F40B 1.566(11) . ?
P36B F37B 1.596(12) . ?
P36B F39B 1.597(9) . ?
P36B F42B 1.601(13) . ?
P36B F41B 1.627(11) . ?
P36B F38B 1.673(11) . ?
P36C F42C 1.553(9) . ?
P36C F38C 1.569(9) . ?
P36C F37C 1.579(11) . ?
P36C F41C 1.622(12) . ?
P36C F40C 1.642(12) . ?
P36C F39C 1.703(10) . ?

loop_
_geom_hbond_atom_site_label_D
_geom_hbond_atom_site_label_H
_geom_hbond_atom_site_label_A
_geom_hbond_distance_DH
_geom_hbond_distance_HA
_geom_hbond_distance_DA
_geom_hbond_angle_DHA
_geom_hbond_site_symmetry_A
N5A H5A F38A 0.92 2.25 3.166(12) 176.5 .
N5A H5A F39A 0.92 2.50 3.131(12) 126.4 .
N5A H5A F38B 0.92 2.29 3.036(12) 138.5 .
N5A H5A F39B 0.92 2.31 3.166(9) 154.8 .
N5A H5A F38C 0.92 2.32 3.176(10) 155.3 .
N5A H5A F39C 0.92 2.45 3.241(11) 143.7 .
N5B H5B F31A 0.92 2.33 3.206(10) 159.2 .
N5B H5B F35A 0.92 2.44 3.224(10) 143.6 .
N5B H5B F31B 0.92 2.30 3.112(11) 147.6 .
N5B H5B F35B 0.92 2.40 3.165(18) 140.8 .
N5B H5B F31C 0.92 2.32 3.215(11) 162.9 .
N5B H5B F35C 0.92 2.37 3.117(12) 138.3 .
N8B H8B F34A 0.92 2.65 3.549(13) 165.5 4_576
N8B H8B F34B 0.92 2.30 3.192(16) 163.6 4_576
N8B H8B F34C 0.92 2.17 3.024(11) 154.4 4_576

loop_
_geom_torsion_atom_site_label_1
_geom_torsion_atom_site_label_2
_geom_torsion_atom_site_label_3
_geom_torsion_atom_site_label_4
_geom_torsion
_geom_torsion_site_symmetry_1
_geom_torsion_site_symmetry_2
_geom_torsion_site_symmetry_3
_geom_torsion_site_symmetry_4
_geom_torsion_publ_flag
Fe1A O19A C14A C13A 19.2(6) . . . . ?
Fe1A O19A C14A C15A -162.5(3) . . . . ?
Fe1A O27A C22A C21A 18.5(6) . . . . ?
Fe1A O27A C22A C23A -162.9(3) . . . . ?
Fe1B O19B C14B C13B -5.9(7) . . . . ?
Fe1B O19B C14B C15B 174.5(4) . . . . ?
Fe1B O27B C22B C21B -8.4(6) . . . . ?
Fe1B O27B C22B C23B 175.0(3) . . . . ?
